data_7054573
loop_
_publ_author_name
'Hassoun, Ammar'
'Grison, Claire M.'
'Guillot, R\'egis'
'Boddaert, Thomas'
'Aitken, David J.'

_publ_section_title
;
 Conformational preferences in the \b-peptide oligomers of
 cis-2-amino-1-fluorocyclobutane-1-carboxylic acid
;
_journal_issue 5
_journal_name_full 'New J. Chem.'
_journal_page_first 3270
_journal_paper_doi 10.1039/C4NJ01929F
_journal_volume 39
_journal_year 2015
_chemical_absolute_configuration syn
_chemical_formula_moiety 'C32 H40 F4 N4 O7'
_chemical_formula_sum 'C32 H40 F4 N4 O7'
_chemical_formula_weight 668.68
_space_group_IT_number 19
_symmetry_cell_setting orthorhombic
_symmetry_Int_Tables_number 19
_symmetry_space_group_name_Hall 'P 2ac 2ab'
_symmetry_space_group_name_H-M 'P 21 21 21'
_atom_sites_solution_hydrogens geom
_atom_sites_solution_primary direct
_atom_sites_solution_secondary difmap
_audit_creation_method SHELXL-97
_audit_update_record
;
2014-10-09 deposited with the CCDC.
2014-12-01 downloaded from the CCDC.
;
_cell_angle_alpha 90.00
_cell_angle_beta 90.00
_cell_angle_gamma 90.00
_cell_formula_units_Z 4
_cell_length_a 5.3500(9)
_cell_length_b 20.200(3)
_cell_length_c 29.927(4)
_cell_measurement_temperature 100(1)
_cell_volume 3234.2(8)
_computing_cell_refinement 'Bruker SAINT'
_computing_data_collection 'Bruker APEX2'
_computing_data_reduction 'Bruker SAINT'
_computing_structure_refinement 'SHELXL-97 (Sheldrick, 1997)'
_computing_structure_solution 'SHELXS-97 (Sheldrick, 1990)'
_diffrn_ambient_temperature 100(1)
_diffrn_measured_fraction_theta_full 0.998
_diffrn_measured_fraction_theta_max 0.997
_diffrn_radiation_monochromator graphite
_diffrn_radiation_probe x-ray
_diffrn_radiation_type MoK\a
_diffrn_radiation_wavelength 0.71069
_diffrn_reflns_av_R_equivalents 0.0902
_diffrn_reflns_av_sigmaI/netI 0.0970
_diffrn_reflns_limit_h_max 7
_diffrn_reflns_limit_h_min -7
_diffrn_reflns_limit_k_max 28
_diffrn_reflns_limit_k_min -28
_diffrn_reflns_limit_l_max 36
_diffrn_reflns_limit_l_min -42
_diffrn_reflns_number 50560
_diffrn_reflns_theta_full 25.00
_diffrn_reflns_theta_max 30.49
_diffrn_reflns_theta_min 1.22
_diffrn_source 'fine-focus sealed tube'
_diffrn_source_type 'kappa X8 APEX II Bruker ICMMO'
_exptl_absorpt_coefficient_mu 0.112
_exptl_absorpt_correction_T_max 0.9978
_exptl_absorpt_correction_T_min 0.9801
_exptl_absorpt_correction_type multi-scan
_exptl_absorpt_process_details SADABS
_exptl_crystal_colour colorless
_exptl_crystal_density_diffrn 1.373
_exptl_crystal_density_method 'not measured'
_exptl_crystal_description needle
_exptl_crystal_F_000 1408
_exptl_crystal_size_max 0.18
_exptl_crystal_size_mid 0.05
_exptl_crystal_size_min 0.02
_refine_diff_density_max 0.762
_refine_diff_density_min -0.396
_refine_diff_density_rms 0.077
_refine_ls_abs_structure_details
;
 Flack x determined using 2038 quotients [(I+)-(I-)]/[(I+)+(I-)]
 (Parsons and Flack (2004), Acta Cryst. A60, s61).
;
_refine_ls_abs_structure_Flack 0.2(4)
_refine_ls_extinction_coef 0.0059(9)
_refine_ls_extinction_expression Fc^*^=kFc[1+0.001xFc^2^\l^3^/sin(2\q)]^-1/4^
_refine_ls_extinction_method SHELXL
_refine_ls_goodness_of_fit_ref 1.031
_refine_ls_hydrogen_treatment constr
_refine_ls_matrix_type full
_refine_ls_number_parameters 428
_refine_ls_number_reflns 9833
_refine_ls_number_restraints 0
_refine_ls_restrained_S_all 1.031
_refine_ls_R_factor_all 0.1212
_refine_ls_R_factor_gt 0.0682
_refine_ls_shift/su_max 0.020
_refine_ls_shift/su_mean 0.003
_refine_ls_structure_factor_coef Fsqd
_refine_ls_weighting_details 'calc w=1/[\s^2^(Fo^2^)+(0.0833P)^2^+0.3628P] where P=(Fo^2^+2Fc^2^)/3'
_refine_ls_weighting_scheme calc
_refine_ls_wR_factor_gt 0.1483
_refine_ls_wR_factor_ref 0.1709
_reflns_number_gt 6330
_reflns_number_total 9833
_reflns_threshold_expression >2sigma(I)
_cod_data_source_file c4nj01929f3.cif
_cod_data_source_block 12
_cod_depositor_comments 'Adding full bibliography for 7054572--7054573.cif.'
_cod_database_code 7054573

loop_
_symmetry_equiv_pos_as_xyz
'x, y, z'
'-x+1/2, -y, z+1/2'
'x+1/2, -y+1/2, -z'
'-x, y+1/2, -z+1/2'

loop_
_atom_site_label
_atom_site_type_symbol
_atom_site_fract_x
_atom_site_fract_y
_atom_site_fract_z
_atom_site_U_iso_or_equiv
_atom_site_adp_type
_atom_site_occupancy
_atom_site_symmetry_multiplicity
_atom_site_calc_flag
_atom_site_refinement_flags
F2 F 0.0842(3) 0.73911(8) 0.56634(5) 0.0219(4) Uani 1 1 d .
F3 F 0.5189(3) 0.50352(8) 0.63963(5) 0.0221(4) Uani 1 1 d .
F1 F 0.4706(3) 0.76331(8) 0.74145(5) 0.0227(4) Uani 1 1 d .
O4 O 0.6102(4) 0.67246(10) 0.61921(6) 0.0212(4) Uani 1 1 d .
F4 F 0.2049(5) 0.47158(13) 0.45324(6) 0.0531(6) Uani 1 1 d .
O1 O 0.2576(4) 1.00514(10) 0.70578(7) 0.0229(4) Uani 1 1 d .
O2 O 0.5615(4) 0.94140(10) 0.73845(6) 0.0240(4) Uani 1 1 d .
O3 O -0.0446(4) 0.80540(10) 0.67483(6) 0.0231(4) Uani 1 1 d .
N4 N 0.4096(5) 0.52998(12) 0.55691(7) 0.0220(5) Uani 1 1 d .
H4 H 0.5552 0.5215 0.5677 0.026 Uiso 1 1 calc R
O5 O -0.0047(4) 0.53532(10) 0.57244(6) 0.0249(5) Uani 1 1 d .
N3 N 0.1949(4) 0.65335(12) 0.62904(7) 0.0207(5) Uani 1 1 d .
H3 H 0.0454 0.6666 0.6233 0.025 Uiso 1 1 calc R
N2 N 0.3725(4) 0.80535(11) 0.66082(7) 0.0183(5) Uani 1 1 d .
H2 H 0.5197 0.8048 0.6724 0.022 Uiso 1 1 calc R
O7 O 0.7641(5) 0.43905(12) 0.51008(9) 0.0414(6) Uani 1 1 d .
C19 C 0.2757(5) 0.52795(14) 0.63391(9) 0.0176(5) Uani 1 1 d .
N1 N 0.1481(4) 0.91537(11) 0.74290(8) 0.0194(5) Uani 1 1 d .
H1 H -0.0016 0.9287 0.7375 0.023 Uiso 1 1 calc R
C14 C 0.3217(5) 0.74750(14) 0.58501(9) 0.0178(6) Uani 1 1 d .
C15 C 0.3908(5) 0.68708(14) 0.61175(8) 0.0173(5) Uani 1 1 d .
C9 C 0.2293(5) 0.78979(14) 0.73687(9) 0.0180(5) Uani 1 1 d .
C16 C 0.2310(5) 0.59577(14) 0.65678(9) 0.0187(6) Uani 1 1 d .
H16 H 0.3595 0.6042 0.6794 0.022 Uiso 1 1 calc R
C10 C 0.1731(5) 0.79980(13) 0.68791(9) 0.0182(6) Uani 1 1 d .
C21 C 0.3880(6) 0.54394(15) 0.50964(9) 0.0249(6) Uani 1 1 d .
H21 H 0.2277 0.5660 0.5042 0.030 Uiso 1 1 calc R
C6 C 0.1844(5) 0.85324(14) 0.76585(9) 0.0187(6) Uani 1 1 d .
H6 H 0.3142 0.8575 0.7888 0.022 Uiso 1 1 calc R
C1 C 0.4342(6) 1.04827(14) 0.68216(10) 0.0250(6) Uani 1 1 d .
C20 C 0.2131(5) 0.52964(13) 0.58474(9) 0.0183(5) Uani 1 1 d .
C5 C 0.3417(5) 0.95302(14) 0.72976(9) 0.0201(6) Uani 1 1 d .
C11 C 0.3476(5) 0.81215(13) 0.61311(9) 0.0175(5) Uani 1 1 d .
H11 H 0.2137 0.8434 0.6057 0.021 Uiso 1 1 calc R
C17 C -0.0047(5) 0.56655(15) 0.67848(9) 0.0226(6) Uani 1 1 d .
H17A H -0.1588 0.5797 0.6639 0.027 Uiso 1 1 calc R
H17B H -0.0143 0.5739 0.7105 0.027 Uiso 1 1 calc R
C12 C 0.5869(6) 0.82856(15) 0.58667(9) 0.0219(6) Uani 1 1 d .
H12A H 0.7399 0.8196 0.6030 0.026 Uiso 1 1 calc R
H12B H 0.5884 0.8729 0.5742 0.026 Uiso 1 1 calc R
C18 C 0.0842(5) 0.49642(15) 0.66567(9) 0.0228(6) Uani 1 1 d .
H18A H 0.1588 0.4721 0.6902 0.027 Uiso 1 1 calc R
H18B H -0.0420 0.4701 0.6506 0.027 Uiso 1 1 calc R
C8 C 0.0324(6) 0.75380(14) 0.76512(10) 0.0239(6) Uani 1 1 d .
H8A H 0.1029 0.7234 0.7868 0.029 Uiso 1 1 calc R
H8B H -0.0967 0.7324 0.7476 0.029 Uiso 1 1 calc R
C24 C 0.4256(7) 0.48982(17) 0.47384(10) 0.0330(8) Uani 1 1 d .
C13 C 0.5179(5) 0.77398(14) 0.55220(9) 0.0209(6) Uani 1 1 d .
H13A H 0.4477 0.7911 0.5246 0.025 Uiso 1 1 calc R
H13B H 0.6526 0.7431 0.5462 0.025 Uiso 1 1 calc R
C3 C 0.2595(7) 1.09199(18) 0.65476(12) 0.0385(8) Uani 1 1 d .
H3A H 0.1591 1.1183 0.6745 0.058 Uiso 1 1 calc R
H3B H 0.1531 1.0647 0.6367 0.058 Uiso 1 1 calc R
H3C H 0.3565 1.1205 0.6358 0.058 Uiso 1 1 calc R
O6 O 0.5020(8) 0.37370(14) 0.47228(11) 0.0740(10) Uani 1 1 d .
C22 C 0.5974(6) 0.58505(17) 0.48795(10) 0.0305(7) Uani 1 1 d .
H22A H 0.5511 0.6307 0.4820 0.037 Uiso 1 1 calc R
H22B H 0.7557 0.5826 0.5037 0.037 Uiso 1 1 calc R
C2 C 0.5826(7) 1.08875(18) 0.71533(12) 0.0401(9) Uani 1 1 d .
H2A H 0.6862 1.0599 0.7328 0.060 Uiso 1 1 calc R
H2B H 0.4700 1.1122 0.7346 0.060 Uiso 1 1 calc R
H2C H 0.6857 1.1198 0.6996 0.060 Uiso 1 1 calc R
C7 C -0.0488(6) 0.82073(14) 0.78523(10) 0.0231(6) Uani 1 1 d .
H7A H -0.2036 0.8377 0.7728 0.028 Uiso 1 1 calc R
H7B H -0.0538 0.8209 0.8176 0.028 Uiso 1 1 calc R
C25 C 0.5647(8) 0.42703(17) 0.48578(12) 0.0401(9) Uani 1 1 d .
C23 C 0.5828(7) 0.53974(16) 0.44651(10) 0.0328(7) Uani 1 1 d .
H23A H 0.7435 0.5225 0.4370 0.039 Uiso 1 1 calc R
H23B H 0.4932 0.5592 0.4216 0.039 Uiso 1 1 calc R
C4 C 0.6025(6) 1.00828(18) 0.65141(10) 0.0327(7) Uani 1 1 d .
H4A H 0.5035 0.9771 0.6349 0.049 Uiso 1 1 calc R
H4B H 0.7243 0.9849 0.6689 0.049 Uiso 1 1 calc R
H4C H 0.6862 1.0376 0.6310 0.049 Uiso 1 1 calc R
C27 C 0.7926(9) 0.33954(19) 0.55762(14) 0.0545(11) Uani 1 1 d .
C29 C 0.5341(8) 0.3354(2) 0.62170(11) 0.0465(10) Uani 1 1 d .
H29 H 0.4348 0.3573 0.6425 0.056 Uiso 1 1 calc R
C28 C 0.6485(9) 0.3672(2) 0.59117(14) 0.0512(11) Uani 1 1 d .
H28 H 0.6340 0.4130 0.5914 0.061 Uiso 1 1 calc R
C30 C 0.5636(12) 0.2638(2) 0.62296(16) 0.0755(16) Uani 1 1 d .
H30 H 0.4764 0.2390 0.6440 0.091 Uiso 1 1 calc R
C26 C 0.9212(9) 0.3820(2) 0.52322(15) 0.0569(12) Uani 1 1 d .
H26A H 1.0783 0.3980 0.5353 0.068 Uiso 1 1 calc R
H26B H 0.9582 0.3555 0.4970 0.068 Uiso 1 1 calc R
C31 C 0.7201(15) 0.2325(2) 0.5931(2) 0.114(3) Uani 1 1 d .
H31 H 0.7588 0.1878 0.5956 0.136 Uiso 1 1 calc R
C32 C 0.8185(14) 0.2722(2) 0.55840(19) 0.093(2) Uani 1 1 d .
H32 H 0.9043 0.2518 0.5352 0.112 Uiso 1 1 calc R

loop_
_atom_site_aniso_label
_atom_site_aniso_U_11
_atom_site_aniso_U_22
_atom_site_aniso_U_33
_atom_site_aniso_U_23
_atom_site_aniso_U_13
_atom_site_aniso_U_12
F2 0.0111(8) 0.0315(9) 0.0231(8) -0.0012(7) -0.0029(6) 0.0000(7)
F3 0.0133(8) 0.0296(9) 0.0234(8) 0.0040(7) -0.0008(7) 0.0052(7)
F1 0.0120(8) 0.0279(8) 0.0282(9) 0.0029(7) 0.0000(7) 0.0064(7)
O4 0.0139(10) 0.0254(10) 0.0243(10) -0.0009(8) -0.0016(8) 0.0032(8)
F4 0.0476(14) 0.0868(17) 0.0250(10) -0.0066(11) -0.0050(10) -0.0245(13)
O1 0.0168(10) 0.0246(10) 0.0272(10) 0.0030(9) 0.0008(9) -0.0012(8)
O2 0.0152(10) 0.0316(11) 0.0253(10) 0.0028(9) -0.0007(8) 0.0008(9)
O3 0.0132(10) 0.0327(11) 0.0235(10) -0.0030(8) -0.0014(8) 0.0026(8)
N4 0.0161(12) 0.0319(13) 0.0180(11) 0.0036(10) -0.0007(9) 0.0038(10)
O5 0.0160(10) 0.0388(12) 0.0200(10) 0.0022(9) -0.0022(8) -0.0022(9)
N3 0.0129(12) 0.0270(12) 0.0223(12) 0.0021(10) -0.0015(9) 0.0022(10)
N2 0.0120(11) 0.0248(12) 0.0182(11) -0.0024(9) 0.0003(9) 0.0041(9)
O7 0.0455(16) 0.0324(12) 0.0462(14) 0.0031(11) 0.0043(13) 0.0014(12)
C19 0.0095(13) 0.0250(13) 0.0182(13) 0.0030(11) 0.0003(10) -0.0012(11)
N1 0.0137(12) 0.0184(11) 0.0262(12) 0.0002(9) 0.0016(10) 0.0010(9)
C14 0.0072(12) 0.0250(14) 0.0213(13) -0.0030(11) -0.0020(10) 0.0026(10)
C15 0.0133(13) 0.0226(13) 0.0161(12) -0.0053(11) -0.0018(10) 0.0001(11)
C9 0.0076(12) 0.0257(14) 0.0207(13) 0.0023(11) 0.0019(11) 0.0016(10)
C16 0.0133(13) 0.0285(14) 0.0142(12) 0.0001(11) -0.0027(10) -0.0017(11)
C10 0.0181(14) 0.0142(12) 0.0222(13) -0.0032(10) -0.0009(11) -0.0010(11)
C21 0.0212(15) 0.0351(17) 0.0183(13) 0.0010(12) 0.0000(12) 0.0021(13)
C6 0.0147(14) 0.0234(13) 0.0181(13) 0.0017(11) 0.0000(11) 0.0005(11)
C1 0.0216(15) 0.0266(15) 0.0268(14) 0.0020(12) 0.0023(13) -0.0077(12)
C20 0.0166(14) 0.0204(13) 0.0179(12) -0.0014(11) 0.0019(11) -0.0038(11)
C5 0.0179(14) 0.0242(14) 0.0181(13) -0.0049(11) 0.0007(11) -0.0004(11)
C11 0.0150(13) 0.0194(13) 0.0183(12) 0.0003(11) 0.0022(11) 0.0037(10)
C17 0.0137(13) 0.0360(16) 0.0182(13) 0.0013(12) 0.0026(11) -0.0014(12)
C12 0.0159(14) 0.0288(14) 0.0209(13) 0.0018(11) -0.0002(11) 0.0017(12)
C18 0.0117(13) 0.0350(16) 0.0217(13) 0.0099(12) 0.0024(11) -0.0028(12)
C8 0.0165(15) 0.0254(14) 0.0298(15) 0.0077(12) 0.0027(12) 0.0002(12)
C24 0.0313(18) 0.047(2) 0.0204(14) -0.0041(14) 0.0005(13) -0.0066(16)
C13 0.0139(14) 0.0325(15) 0.0163(12) 0.0012(11) 0.0003(11) 0.0039(12)
C3 0.0289(18) 0.0385(18) 0.048(2) 0.0169(17) 0.0016(16) -0.0021(16)
O6 0.095(3) 0.0448(17) 0.082(2) -0.0203(16) -0.007(2) -0.0049(19)
C22 0.0266(17) 0.0377(17) 0.0272(15) 0.0063(14) 0.0004(14) 0.0006(14)
C2 0.044(2) 0.0361(18) 0.0402(19) -0.0069(16) -0.0004(17) -0.0208(17)
C7 0.0164(14) 0.0288(15) 0.0239(14) 0.0024(12) 0.0056(11) 0.0004(12)
C25 0.054(2) 0.0366(19) 0.0301(17) -0.0075(15) 0.0153(18) -0.0086(18)
C23 0.0343(19) 0.0411(18) 0.0229(15) 0.0063(13) 0.0065(14) 0.0041(15)
C4 0.0244(17) 0.048(2) 0.0252(15) 0.0006(14) -0.0001(13) -0.0040(15)
C27 0.068(3) 0.038(2) 0.058(3) 0.0055(19) 0.016(2) 0.009(2)
C29 0.040(2) 0.075(3) 0.0247(17) -0.0107(18) 0.0074(16) 0.001(2)
C28 0.054(3) 0.038(2) 0.062(3) -0.0045(19) -0.005(2) 0.0063(19)
C30 0.109(5) 0.057(3) 0.061(3) 0.005(2) 0.022(3) -0.026(3)
C26 0.058(3) 0.044(2) 0.069(3) 0.014(2) 0.017(2) 0.016(2)
C31 0.175(7) 0.026(2) 0.139(5) -0.008(3) 0.111(5) -0.008(3)
C32 0.138(6) 0.055(3) 0.086(4) 0.000(3) 0.055(4) 0.016(3)

loop_
_atom_type_symbol
_atom_type_description
_atom_type_scat_dispersion_real
_atom_type_scat_dispersion_imag
_atom_type_scat_source
C C 0.0033 0.0016 'International Tables Vol C Tables 4.2.6.8 and 6.1.1.4'
H H 0.0000 0.0000 'International Tables Vol C Tables 4.2.6.8 and 6.1.1.4'
N N 0.0061 0.0033 'International Tables Vol C Tables 4.2.6.8 and 6.1.1.4'
O O 0.0106 0.0060 'International Tables Vol C Tables 4.2.6.8 and 6.1.1.4'
F F 0.0171 0.0103 'International Tables Vol C Tables 4.2.6.8 and 6.1.1.4'

loop_
_geom_angle_atom_site_label_1
_geom_angle_atom_site_label_2
_geom_angle_atom_site_label_3
_geom_angle
C5 O1 C1 120.3(2)
C20 N4 C21 123.0(2)
C15 N3 C16 121.5(2)
C10 N2 C11 122.2(2)
C25 O7 C26 117.7(3)
F3 C19 C20 109.4(2)
F3 C19 C18 113.4(2)
C20 C19 C18 117.7(2)
F3 C19 C16 113.6(2)
C20 C19 C16 112.1(2)
C18 C19 C16 89.4(2)
C5 N1 C6 121.8(2)
F2 C14 C15 109.7(2)
F2 C14 C13 114.1(2)
C15 C14 C13 117.1(2)
F2 C14 C11 113.4(2)
C15 C14 C11 111.7(2)
C13 C14 C11 89.6(2)
O4 C15 N3 123.3(3)
O4 C15 C14 121.7(3)
N3 C15 C14 114.9(2)
F1 C9 C10 109.2(2)
F1 C9 C8 113.4(2)
C10 C9 C8 117.5(2)
F1 C9 C6 113.5(2)
C10 C9 C6 113.4(2)
C8 C9 C6 88.7(2)
N3 C16 C17 116.3(2)
N3 C16 C19 118.6(2)
C17 C16 C19 88.5(2)
O3 C10 N2 123.4(2)
O3 C10 C9 120.6(3)
N2 C10 C9 116.0(2)
N4 C21 C22 117.3(3)
N4 C21 C24 122.0(3)
C22 C21 C24 89.7(2)
N1 C6 C7 116.4(2)
N1 C6 C9 117.9(2)
C7 C6 C9 89.1(2)
O1 C1 C2 110.1(2)
O1 C1 C4 111.0(2)
C2 C1 C4 112.0(3)
O1 C1 C3 102.0(3)
C2 C1 C3 111.2(3)
C4 C1 C3 110.2(3)
O5 C20 N4 123.9(3)
O5 C20 C19 120.3(2)
N4 C20 C19 115.6(2)
O2 C5 N1 124.6(3)
O2 C5 O1 125.5(3)
N1 C5 O1 109.9(2)
N2 C11 C12 116.9(2)
N2 C11 C14 117.6(2)
C12 C11 C14 88.7(2)
C16 C17 C18 89.7(2)
C11 C12 C13 89.5(2)
C19 C18 C17 88.8(2)
C9 C8 C7 89.6(2)
F4 C24 C25 107.6(3)
F4 C24 C23 113.7(3)
C25 C24 C23 113.8(3)
F4 C24 C21 112.7(3)
C25 C24 C21 119.6(3)
C23 C24 C21 88.6(2)
C14 C13 C12 89.1(2)
C23 C22 C21 89.0(2)
C6 C7 C8 89.9(2)
O6 C25 O7 125.5(4)
O6 C25 C24 122.4(4)
O7 C25 C24 112.0(3)
C22 C23 C24 89.4(2)
C32 C27 C28 116.4(4)
C32 C27 C26 122.1(4)
C28 C27 C26 121.4(4)
C28 C29 C30 117.8(4)
C29 C28 C27 125.9(4)
C31 C30 C29 120.3(4)
O7 C26 C27 111.4(4)
C30 C31 C32 116.2(4)
C27 C32 C31 122.7(5)

loop_
_geom_bond_atom_site_label_1
_geom_bond_atom_site_label_2
_geom_bond_distance
F2 C14 1.398(3)
F3 C19 1.402(3)
F1 C9 1.404(3)
O4 C15 1.231(3)
F4 C24 1.382(4)
O1 C5 1.351(3)
O1 C1 1.467(4)
O2 C5 1.227(4)
O3 C10 1.234(3)
N4 C20 1.341(4)
N4 C21 1.447(4)
O5 C20 1.228(4)
N3 C15 1.353(4)
N3 C16 1.442(4)
N2 C10 1.345(4)
N2 C11 1.440(3)
O7 C25 1.314(5)
O7 C26 1.480(5)
C19 C20 1.510(4)
C19 C18 1.536(4)
C19 C16 1.550(4)
N1 C5 1.344(4)
N1 C6 1.444(4)
C14 C15 1.506(4)
C14 C13 1.534(4)
C14 C11 1.559(4)
C9 C10 1.509(4)
C9 C8 1.534(4)
C9 C6 1.566(4)
C16 C17 1.536(4)
C21 C22 1.538(4)
C21 C24 1.544(4)
C6 C7 1.525(4)
C1 C2 1.511(4)
C1 C4 1.520(5)
C1 C3 1.525(5)
C11 C12 1.541(4)
C17 C18 1.543(4)
C12 C13 1.554(4)
C8 C7 1.542(4)
C24 C25 1.513(5)
C24 C23 1.547(5)
O6 C25 1.198(4)
C22 C23 1.543(5)
C27 C32 1.367(6)
C27 C28 1.383(6)
C27 C26 1.506(6)
C29 C28 1.273(5)
C29 C30 1.457(6)
C30 C31 1.379(7)
C31 C32 1.414(7)
